data_4328489
loop_
_publ_author_name
'Wilfried-Solo Ojo'
'Kane Jacob'
'Emmanuelle Despagnet-Ayoub'
'Bianca K. Mu\~noz'
'Sergio Gonell'
'Laure Vendier'
'Viet-Hoang Nguyen'
'Michel Etienne'

_publ_contact_author
;
Michel Etienne
;
_publ_contact_author_address
;
Laboratoire de Chimie de Coordination
205 Route de Narbonne
31077 Toulouse Cedex 04
;
_publ_contact_author_email Michel.Etienne@lcc-toulouse.fr
_publ_section_title
;
 Highly Fluorinated Aryl-Substituted Tris(indazolyl)borate Thallium
 Complexes: Diverse Regiochemistry at the B-N Bond
;
_journal_name_full 'Inorganic Chemistry'
_journal_page_first 2893
_journal_page_last 2901
_journal_paper_doi 10.1021/ic202125c
_journal_volume 51
_journal_year 2012
_chemical_compound_source 'synthesis as described'
_chemical_formula_moiety 'C40 H5 B F27 N6 O Tl, C H4 O'
_chemical_formula_sum 'C41 H9 B F27 N6 O2 Tl'
_chemical_formula_weight 1345.72
_chemical_name_systematic
;
 ?
;
_space_group_IT_number 2
_symmetry_cell_setting triclinic
_symmetry_Int_Tables_number 2
_symmetry_space_group_name_Hall '-P 1'
_symmetry_space_group_name_H-M 'P -1'
_atom_sites_solution_hydrogens geom
_atom_sites_solution_primary direct
_atom_sites_solution_secondary difmap
_cell_angle_alpha 110.435(2)
_cell_angle_beta 99.598(2)
_cell_angle_gamma 104.244(2)
_cell_formula_units_Z 2
_cell_length_a 11.8175(3)
_cell_length_b 13.9013(3)
_cell_length_c 14.9703(4)
_cell_measurement_reflns_used 14026
_cell_measurement_temperature 180(2)
_cell_measurement_theta_max 32.1254
_cell_measurement_theta_min 2.655
_cell_measurement_wavelength 0.71073
_cell_volume 2145.53(11)
_computing_cell_refinement 'CrysAlis RED, Oxford Diffraction Ltd.'
_computing_data_collection 'CrysAlis CCD, Oxford Diffraction Ltd.'
_computing_data_reduction 'CrysAlis RED, Oxford Diffraction Ltd.'
_computing_molecular_graphics 'Ortep-3 for Windows (Farrugia, 1997)'
_computing_publication_material 'WinGX publication routines (Farrugia, 1999)'
_computing_structure_refinement 'SHELXL-97 (Sheldrick, 1997)'
_computing_structure_solution 'SIR92 (Giacovazzo et al, 1993)'
_diffrn_ambient_temperature 180(2)
_diffrn_measured_fraction_theta_full 0.995
_diffrn_measured_fraction_theta_max 0.995
_diffrn_measurement_device_type 'Oxford-Diffraction XCALIBUR'
_diffrn_measurement_method \w-\f
_diffrn_orient_matrix_UB_11 0.0269028653
_diffrn_orient_matrix_UB_12 0.0378595226
_diffrn_orient_matrix_UB_13 -0.0185251312
_diffrn_orient_matrix_UB_21 0.0585472222
_diffrn_orient_matrix_UB_22 0.004998211
_diffrn_orient_matrix_UB_23 0.0259419581
_diffrn_orient_matrix_UB_31 0.0018286157
_diffrn_orient_matrix_UB_32 -0.0433168839
_diffrn_orient_matrix_UB_33 -0.0419138255
_diffrn_radiation_monochromator graphite
_diffrn_radiation_source 'fine-focus sealed tube'
_diffrn_radiation_type MoK\a
_diffrn_radiation_wavelength 0.71073
_diffrn_reflns_av_R_equivalents 0.0254
_diffrn_reflns_av_unetI/netI 0.0307
_diffrn_reflns_limit_h_max 14
_diffrn_reflns_limit_h_min -14
_diffrn_reflns_limit_k_max 16
_diffrn_reflns_limit_k_min -16
_diffrn_reflns_limit_l_max 17
_diffrn_reflns_limit_l_min -18
_diffrn_reflns_number 15000
_diffrn_reflns_theta_full 25.35
_diffrn_reflns_theta_max 25.35
_diffrn_reflns_theta_min 2.66
_diffrn_standards_decay_% 0
_diffrn_standards_interval_count 0
_diffrn_standards_interval_time 0
_diffrn_standards_number 0
_exptl_absorpt_coefficient_mu 3.93
_exptl_absorpt_correction_T_max 0.725
_exptl_absorpt_correction_T_min 0.408
_exptl_absorpt_correction_type multi-scan
_exptl_absorpt_process_details
;
        CrysAlis RED, Oxford Diffraction Ltd.,
        Version 1.171.32.27 (release 29-05-2008 CrysAlis171 .NET)
        (compiled May 29 2008,13:12:44)
        empirical absorption correction using spherical harmonics,
 implemented in SCALE3 ABSPACK scaling algorithm.
;
_exptl_crystal_colour colourless
_exptl_crystal_density_diffrn 2.083
_exptl_crystal_description block
_exptl_crystal_F_000 1284
_exptl_crystal_size_max 0.3
_exptl_crystal_size_mid 0.2
_exptl_crystal_size_min 0.08
_refine_diff_density_max 1.539
_refine_diff_density_min -0.842
_refine_diff_density_rms 0.1
_refine_ls_extinction_method none
_refine_ls_goodness_of_fit_ref 1.034
_refine_ls_hydrogen_treatment constr
_refine_ls_matrix_type full
_refine_ls_number_parameters 707
_refine_ls_number_reflns 7809
_refine_ls_number_restraints 0
_refine_ls_restrained_S_all 1.034
_refine_ls_R_factor_all 0.0421
_refine_ls_R_factor_gt 0.035
_refine_ls_shift/su_max 0.001
_refine_ls_shift/su_mean 0
_refine_ls_structure_factor_coef Fsqd
_refine_ls_weighting_details 'calc w=1/[\s^2^(Fo^2^)+(0.0474P)^2^+5.1938P] where P=(Fo^2^+2Fc^2^)/3'
_refine_ls_weighting_scheme calc
_refine_ls_wR_factor_gt 0.0873
_refine_ls_wR_factor_ref 0.0908
_reflns_number_gt 6944
_reflns_number_total 7809
_reflns_threshold_expression >2\s(I)
_cod_data_source_file ic202125c_si_001_8.cif
_cod_data_source_block Tl2
_cod_database_code 4328489

loop_
_symmetry_equiv_pos_as_xyz
'x, y, z'
'-x, -y, -z'

loop_
_atom_site_label
_atom_site_type_symbol
_atom_site_fract_x
_atom_site_fract_y
_atom_site_fract_z
_atom_site_U_iso_or_equiv
_atom_site_adp_type
_atom_site_occupancy
_atom_site_symmetry_multiplicity
_atom_site_calc_flag
_atom_site_refinement_flags
C1 C 0.7525(6) 0.9148(4) 0.1227(4) 0.0515(15) Uani 1 1 d .
C2 C 0.8329(6) 0.8719(5) 0.1646(5) 0.0561(16) Uani 1 1 d .
C3 C 0.9242(7) 0.8484(5) 0.1220(7) 0.073(2) Uani 1 1 d .
C4 C 0.9333(8) 0.8608(6) 0.0400(6) 0.079(2) Uani 1 1 d .
C5 C 0.8559(7) 0.9013(5) -0.0053(5) 0.068(2) Uani 1 1 d .
C6 C 0.7662(6) 0.9278(5) 0.0404(5) 0.0564(16) Uani 1 1 d .
C7 C 0.6636(5) 0.9500(4) 0.1741(4) 0.0377(11) Uani 1 1 d .
C8 C 0.5693(4) 0.8892(4) 0.1993(3) 0.0335(10) Uani 1 1 d .
C9 C 0.5182(4) 0.9651(4) 0.2489(3) 0.0311(10) Uani 1 1 d .
C10 C 0.4172(4) 0.9307(4) 0.2816(3) 0.0365(11) Uani 1 1 d .
C11 C 0.3772(5) 0.8250(4) 0.2681(4) 0.0431(12) Uani 1 1 d .
C12 C 0.4302(5) 0.7505(4) 0.2209(4) 0.0426(12) Uani 1 1 d .
C13 C 0.5245(5) 0.7812(4) 0.1854(4) 0.0415(12) Uani 1 1 d .
C21 C 0.5809(4) 1.2936(4) 0.5268(3) 0.0318(10) Uani 1 1 d .
C22 C 0.5433(4) 1.3838(4) 0.5604(4) 0.0386(11) Uani 1 1 d .
C23 C 0.4402(5) 1.3790(5) 0.5916(4) 0.0521(15) Uani 1 1 d .
C24 C 0.3712(5) 1.2831(6) 0.5890(4) 0.0592(17) Uani 1 1 d .
C25 C 0.4054(5) 1.1932(5) 0.5572(4) 0.0552(16) Uani 1 1 d .
C26 C 0.5098(5) 1.1992(4) 0.5276(4) 0.0403(11) Uani 1 1 d .
C27 C 0.6901(4) 1.3001(3) 0.4929(3) 0.0273(9) Uani 1 1 d .
C28 C 0.8112(4) 1.3587(3) 0.5466(3) 0.0296(9) Uani 1 1 d .
C29 C 0.8759(4) 1.3361(4) 0.4755(3) 0.0309(10) Uani 1 1 d .
C30 C 1.0034(4) 1.3825(4) 0.5050(4) 0.0367(11) Uani 1 1 d .
C31 C 1.0595(4) 1.4480(4) 0.6012(4) 0.0429(13) Uani 1 1 d .
C32 C 0.9936(5) 1.4690(4) 0.6725(4) 0.0416(12) Uani 1 1 d .
C33 C 0.8718(5) 1.4262(4) 0.6468(4) 0.0367(11) Uani 1 1 d .
C41 C 0.6771(4) 1.3582(5) 0.0902(4) 0.0402(12) Uani 1 1 d .
C42 C 0.7221(5) 1.2961(5) 0.0220(4) 0.0482(14) Uani 1 1 d .
C43 C 0.7976(5) 1.3406(8) -0.0251(5) 0.067(2) Uani 1 1 d .
C44 C 0.8251(5) 1.4490(8) -0.0047(6) 0.070(2) Uani 1 1 d .
C45 C 0.7823(6) 1.5122(7) 0.0611(5) 0.067(2) Uani 1 1 d .
C46 C 0.7096(5) 1.4692(5) 0.1096(4) 0.0512(15) Uani 1 1 d .
C47 C 0.6020(4) 1.3145(4) 0.1451(3) 0.0331(10) Uani 1 1 d .
C48 C 0.4914(4) 1.3276(4) 0.1595(3) 0.0320(10) Uani 1 1 d .
C49 C 0.4657(4) 1.2777(4) 0.2241(3) 0.0312(10) Uani 1 1 d .
C50 C 0.3625(4) 1.2782(4) 0.2573(4) 0.0380(11) Uani 1 1 d .
C51 C 0.2871(5) 1.3243(4) 0.2239(4) 0.0429(12) Uani 1 1 d .
C52 C 0.3089(5) 1.3703(4) 0.1565(4) 0.0403(12) Uani 1 1 d .
C53 C 0.4104(5) 1.3739(4) 0.1261(3) 0.0380(11) Uani 1 1 d .
N1 N 0.6689(4) 1.0529(3) 0.2063(3) 0.0349(9) Uani 1 1 d .
N2 N 0.5812(3) 1.0640(3) 0.2531(3) 0.0292(8) Uani 1 1 d .
N3 N 0.8009(3) 1.2680(3) 0.3855(3) 0.0301(8) Uani 1 1 d .
N4 N 0.6883(3) 1.2473(3) 0.3979(3) 0.0273(8) Uani 1 1 d .
N5 N 0.6390(3) 1.2606(3) 0.1943(3) 0.0319(8) Uani 1 1 d .
N6 N 0.5567(3) 1.2369(3) 0.2426(3) 0.0289(8) Uani 1 1 d .
F2 F 0.8281(4) 0.8606(3) 0.2459(3) 0.0715(11) Uani 1 1 d .
F3 F 1.0035(5) 0.8140(4) 0.1656(5) 0.1120(19) Uani 1 1 d .
F4 F 1.0195(5) 0.8395(4) -0.0039(5) 0.119(2) Uani 1 1 d .
F5 F 0.8648(5) 0.9175(3) -0.0855(3) 0.1067(19) Uani 1 1 d .
F6 F 0.6897(4) 0.9655(3) -0.0030(3) 0.0741(12) Uani 1 1 d .
F10 F 0.3582(3) 0.9965(2) 0.3237(2) 0.0471(7) Uani 1 1 d .
F11 F 0.2819(3) 0.7894(3) 0.2994(2) 0.0541(8) Uani 1 1 d .
F12 F 0.3851(3) 0.6472(2) 0.2102(3) 0.0569(9) Uani 1 1 d .
F13 F 0.5739(3) 0.7089(2) 0.1376(3) 0.0567(9) Uani 1 1 d .
F22 F 0.6086(3) 1.4774(2) 0.5617(3) 0.0519(8) Uani 1 1 d .
F23 F 0.4078(4) 1.4674(4) 0.6229(3) 0.0791(12) Uani 1 1 d .
F24 F 0.2699(4) 1.2767(4) 0.6178(3) 0.0951(16) Uani 1 1 d .
F25 F 0.3403(4) 1.0992(4) 0.5566(3) 0.0825(13) Uani 1 1 d .
F26 F 0.5446(3) 1.1111(2) 0.4994(2) 0.0513(8) Uani 1 1 d .
F30 F 1.0663(3) 1.3647(3) 0.4382(3) 0.0525(8) Uani 1 1 d .
F31 F 1.1801(3) 1.4960(3) 0.6327(3) 0.0616(10) Uani 1 1 d .
F32 F 1.0563(3) 1.5347(3) 0.7662(2) 0.0614(10) Uani 1 1 d .
F33 F 0.8103(3) 1.4469(2) 0.7131(2) 0.0488(8) Uani 1 1 d .
F42 F 0.6920(3) 1.1892(3) -0.0001(2) 0.0622(10) Uani 1 1 d .
F43 F 0.8374(4) 1.2744(5) -0.0915(3) 0.1019(18) Uani 1 1 d .
F44 F 0.8957(4) 1.4871(6) -0.0549(4) 0.115(2) Uani 1 1 d .
F45 F 0.8129(4) 1.6179(4) 0.0819(4) 0.0983(16) Uani 1 1 d .
F46 F 0.6734(4) 1.5347(3) 0.1769(3) 0.0686(10) Uani 1 1 d .
F50 F 0.3366(3) 1.2371(3) 0.3231(3) 0.0551(8) Uani 1 1 d .
F51 F 0.1864(3) 1.3247(3) 0.2533(3) 0.0584(9) Uani 1 1 d .
F52 F 0.2274(3) 1.4098(3) 0.1230(2) 0.0582(9) Uani 1 1 d .
F53 F 0.4314(3) 1.4188(3) 0.0619(2) 0.0506(8) Uani 1 1 d .
Tl1 Tl 0.858161(16) 1.211009(15) 0.217062(14) 0.03724(8) Uani 1 1 d .
B1 B 0.5724(5) 1.1765(4) 0.3095(4) 0.0294(11) Uani 1 1 d .
H1 H 0.5004 1.1667 0.3364 0.035 Uiso 1 1 calc R
O1 O 0.9274(12) 0.0664(10) 0.4847(7) 0.167(4) Uani 1 1 d .
H1A H 0.8853 0.0694 0.4352 0.25 Uiso 1 1 calc R
C100 C 0.9072(12) 0.1266(9) 0.5651(9) 0.122(4) Uani 1 1 d .
H10A H 0.9835 0.1831 0.6096 0.183 Uiso 1 1 calc R
H10B H 0.8745 0.0812 0.5985 0.183 Uiso 1 1 calc R
H10C H 0.8484 0.1606 0.5478 0.183 Uiso 1 1 calc R
O2 O 0.9597(4) 1.1068(4) 0.3221(3) 0.0545(10) Uani 1 1 d .
H2 H 0.9239 1.0933 0.2635 0.082 Uiso 1 1 calc R
C101 C 1.0807(6) 1.1125(7) 0.3292(6) 0.073(2) Uani 1 1 d .
H10D H 1.1049 1.1292 0.2753 0.11 Uiso 1 1 calc R
H10E H 1.0894 1.0426 0.324 0.11 Uiso 1 1 calc R
H10F H 1.1327 1.1698 0.3932 0.11 Uiso 1 1 calc R

loop_
_atom_site_aniso_label
_atom_site_aniso_U_11
_atom_site_aniso_U_22
_atom_site_aniso_U_33
_atom_site_aniso_U_23
_atom_site_aniso_U_13
_atom_site_aniso_U_12
C1 0.062(4) 0.029(3) 0.050(3) 0.002(2) 0.036(3) 0.001(2)
C2 0.056(3) 0.035(3) 0.075(4) 0.007(3) 0.035(3) 0.022(3)
C3 0.075(5) 0.046(4) 0.101(6) 0.022(4) 0.045(4) 0.021(3)
C4 0.093(6) 0.048(4) 0.080(5) 0.000(4) 0.059(5) 0.011(4)
C5 0.087(5) 0.036(3) 0.060(4) 0.004(3) 0.050(4) -0.012(3)
C6 0.079(4) 0.031(3) 0.052(3) 0.011(3) 0.027(3) 0.007(3)
C7 0.047(3) 0.030(2) 0.032(2) 0.006(2) 0.020(2) 0.009(2)
C8 0.041(3) 0.027(2) 0.025(2) 0.0061(19) 0.012(2) 0.0041(19)
C9 0.032(2) 0.030(2) 0.022(2) 0.0066(18) 0.0057(18) 0.0039(19)
C10 0.035(2) 0.031(2) 0.031(2) 0.005(2) 0.011(2) 0.002(2)
C11 0.044(3) 0.043(3) 0.033(3) 0.013(2) 0.016(2) -0.001(2)
C12 0.055(3) 0.028(2) 0.033(3) 0.009(2) 0.010(2) -0.001(2)
C13 0.056(3) 0.027(2) 0.032(3) 0.004(2) 0.015(2) 0.009(2)
C21 0.033(2) 0.032(2) 0.024(2) 0.0078(19) 0.0052(18) 0.0069(19)
C22 0.034(2) 0.039(3) 0.034(3) 0.007(2) 0.008(2) 0.012(2)
C23 0.041(3) 0.065(4) 0.037(3) 0.002(3) 0.013(2) 0.023(3)
C24 0.039(3) 0.079(5) 0.043(3) 0.009(3) 0.019(3) 0.009(3)
C25 0.042(3) 0.064(4) 0.039(3) 0.015(3) 0.013(2) -0.008(3)
C26 0.045(3) 0.039(3) 0.029(2) 0.010(2) 0.006(2) 0.008(2)
C27 0.033(2) 0.021(2) 0.025(2) 0.0080(17) 0.0043(18) 0.0081(17)
C28 0.033(2) 0.024(2) 0.031(2) 0.0126(19) 0.0033(19) 0.0094(18)
C29 0.027(2) 0.027(2) 0.037(2) 0.014(2) 0.0029(19) 0.0085(18)
C30 0.029(2) 0.032(2) 0.049(3) 0.016(2) 0.008(2) 0.012(2)
C31 0.028(2) 0.033(3) 0.056(3) 0.017(2) -0.009(2) 0.004(2)
C32 0.041(3) 0.032(3) 0.038(3) 0.010(2) -0.008(2) 0.008(2)
C33 0.046(3) 0.027(2) 0.031(2) 0.011(2) 0.003(2) 0.010(2)
C41 0.030(2) 0.060(3) 0.028(2) 0.020(2) 0.003(2) 0.010(2)
C42 0.041(3) 0.077(4) 0.047(3) 0.041(3) 0.012(2) 0.030(3)
C43 0.038(3) 0.143(7) 0.049(3) 0.056(4) 0.017(3) 0.054(4)
C44 0.035(3) 0.126(7) 0.085(5) 0.087(5) 0.012(3) 0.023(4)
C45 0.047(3) 0.089(5) 0.067(4) 0.055(4) -0.001(3) 0.004(3)
C46 0.044(3) 0.060(4) 0.050(3) 0.038(3) 0.002(3) 0.003(3)
C47 0.033(2) 0.034(2) 0.026(2) 0.012(2) 0.0017(19) 0.0053(19)
C48 0.034(2) 0.032(2) 0.024(2) 0.0082(19) 0.0029(19) 0.0085(19)
C49 0.029(2) 0.029(2) 0.027(2) 0.0056(19) 0.0001(18) 0.0071(18)
C50 0.036(3) 0.042(3) 0.038(3) 0.017(2) 0.009(2) 0.014(2)
C51 0.037(3) 0.045(3) 0.045(3) 0.012(2) 0.010(2) 0.020(2)
C52 0.047(3) 0.047(3) 0.033(2) 0.016(2) 0.007(2) 0.028(2)
C53 0.050(3) 0.033(3) 0.027(2) 0.010(2) 0.004(2) 0.016(2)
N1 0.038(2) 0.030(2) 0.031(2) 0.0070(17) 0.0158(17) 0.0058(17)
N2 0.0291(19) 0.0275(19) 0.0278(19) 0.0089(16) 0.0114(15) 0.0051(15)
N3 0.0290(19) 0.031(2) 0.0291(19) 0.0118(16) 0.0079(16) 0.0096(16)
N4 0.0261(18) 0.0250(18) 0.0275(19) 0.0082(15) 0.0052(15) 0.0080(15)
N5 0.0271(19) 0.040(2) 0.0278(19) 0.0145(17) 0.0079(16) 0.0085(16)
N6 0.0220(17) 0.035(2) 0.0290(19) 0.0141(16) 0.0059(15) 0.0067(15)
F2 0.078(3) 0.065(2) 0.093(3) 0.038(2) 0.042(2) 0.040(2)
F3 0.090(3) 0.088(3) 0.175(5) 0.040(4) 0.067(4) 0.058(3)
F4 0.116(4) 0.078(3) 0.159(5) 0.014(3) 0.110(4) 0.029(3)
F5 0.150(4) 0.062(3) 0.074(3) 0.004(2) 0.075(3) -0.014(3)
F6 0.107(3) 0.055(2) 0.0437(19) 0.0113(17) 0.033(2) 0.003(2)
F10 0.0391(16) 0.0430(17) 0.0542(18) 0.0125(14) 0.0235(14) 0.0089(13)
F11 0.0518(19) 0.0483(18) 0.0530(19) 0.0188(15) 0.0252(15) -0.0030(14)
F12 0.075(2) 0.0312(16) 0.0547(19) 0.0160(15) 0.0237(17) 0.0002(15)
F13 0.077(2) 0.0283(15) 0.060(2) 0.0080(14) 0.0338(18) 0.0146(15)
F22 0.0520(18) 0.0342(16) 0.065(2) 0.0130(15) 0.0168(16) 0.0175(14)
F23 0.062(2) 0.083(3) 0.079(3) 0.004(2) 0.026(2) 0.041(2)
F24 0.049(2) 0.131(4) 0.078(3) 0.015(3) 0.039(2) 0.013(2)
F25 0.073(3) 0.081(3) 0.072(3) 0.031(2) 0.029(2) -0.016(2)
F26 0.066(2) 0.0347(16) 0.0484(18) 0.0183(14) 0.0136(16) 0.0084(14)
F30 0.0289(15) 0.0528(19) 0.069(2) 0.0194(16) 0.0146(14) 0.0099(13)
F31 0.0287(16) 0.055(2) 0.075(2) 0.0159(18) -0.0102(15) 0.0020(14)
F32 0.056(2) 0.0500(19) 0.0423(18) 0.0018(15) -0.0197(15) 0.0038(15)
F33 0.0592(19) 0.0454(17) 0.0292(15) 0.0050(13) 0.0081(14) 0.0137(15)
F42 0.071(2) 0.087(3) 0.0457(18) 0.0272(18) 0.0241(17) 0.049(2)
F43 0.080(3) 0.218(6) 0.080(3) 0.096(4) 0.053(2) 0.100(4)
F44 0.046(2) 0.233(6) 0.138(4) 0.156(5) 0.036(2) 0.043(3)
F45 0.092(3) 0.088(3) 0.104(3) 0.072(3) -0.004(3) -0.015(3)
F46 0.100(3) 0.0426(19) 0.051(2) 0.0195(17) 0.010(2) 0.0092(19)
F50 0.0443(17) 0.079(2) 0.074(2) 0.053(2) 0.0316(16) 0.0319(17)
F51 0.0447(18) 0.079(2) 0.076(2) 0.042(2) 0.0292(17) 0.0371(17)
F52 0.068(2) 0.078(2) 0.0510(19) 0.0315(18) 0.0195(17) 0.053(2)
F53 0.070(2) 0.059(2) 0.0387(16) 0.0283(15) 0.0171(15) 0.0345(17)
Tl1 0.03437(11) 0.03881(12) 0.03978(12) 0.01688(8) 0.01469(8) 0.00998(8)
B1 0.026(2) 0.032(3) 0.027(2) 0.010(2) 0.007(2) 0.008(2)
O1 0.269(12) 0.245(11) 0.142(7) 0.143(8) 0.149(8) 0.191(10)
C100 0.192(12) 0.104(8) 0.140(9) 0.078(7) 0.101(9) 0.089(8)
O2 0.048(2) 0.061(3) 0.062(3) 0.032(2) 0.0137(19) 0.0189(19)
C101 0.059(4) 0.082(5) 0.100(6) 0.052(5) 0.029(4) 0.033(4)

loop_
_atom_type_symbol
_atom_type_description
_atom_type_scat_dispersion_real
_atom_type_scat_dispersion_imag
_atom_type_scat_source
C C 0.0033 0.0016 'International Tables Vol C Tables 4.2.6.8 and 6.1.1.4'
H H 0 0 'International Tables Vol C Tables 4.2.6.8 and 6.1.1.4'
N N 0.0061 0.0033 'International Tables Vol C Tables 4.2.6.8 and 6.1.1.4'
F F 0.0171 0.0103 'International Tables Vol C Tables 4.2.6.8 and 6.1.1.4'
Tl Tl -2.8358 9.6688 'International Tables Vol C Tables 4.2.6.8 and 6.1.1.4'
B B 0.0013 0.0007 'International Tables Vol C Tables 4.2.6.8 and 6.1.1.4'
O O 0.0106 0.006 'International Tables Vol C Tables 4.2.6.8 and 6.1.1.4'

loop_
_geom_angle_atom_site_label_1
_geom_angle_atom_site_label_2
_geom_angle_atom_site_label_3
_geom_angle
C6 C1 C2 117.2(6)
C6 C1 C7 123.0(6)
C2 C1 C7 119.7(5)
F2 C2 C3 119.0(7)
F2 C2 C1 120.8(5)
C3 C2 C1 120.0(7)
C4 C3 F3 120.0(7)
C4 C3 C2 120.8(8)
F3 C3 C2 119.3(8)
C3 C4 F4 123.1(10)
C3 C4 C5 121.8(7)
F4 C4 C5 115.1(8)
F5 C5 C4 123.3(7)
F5 C5 C6 120.0(8)
C4 C5 C6 116.7(6)
C1 C6 F6 119.0(6)
C1 C6 C5 123.4(7)
F6 C6 C5 117.5(6)
N1 C7 C8 110.4(4)
N1 C7 C1 119.9(4)
C8 C7 C1 129.6(5)
C13 C8 C9 120.8(4)
C13 C8 C7 135.0(5)
C9 C8 C7 104.2(4)
N2 C9 C8 108.1(4)
N2 C9 C10 132.6(4)
C8 C9 C10 119.3(4)
F10 C10 C11 118.9(4)
F10 C10 C9 123.0(4)
C11 C10 C9 118.1(5)
F11 C11 C10 119.8(5)
F11 C11 C12 117.9(5)
C10 C11 C12 122.3(5)
F12 C12 C13 120.9(5)
F12 C12 C11 118.6(5)
C13 C12 C11 120.5(5)
F13 C13 C12 120.6(5)
F13 C13 C8 120.4(5)
C12 C13 C8 118.9(5)
C26 C21 C22 116.5(5)
C26 C21 C27 122.5(4)
C22 C21 C27 121.0(4)
F22 C22 C23 119.0(5)
F22 C22 C21 119.2(4)
C23 C22 C21 121.9(5)
F23 C23 C24 120.7(5)
F23 C23 C22 119.7(6)
C24 C23 C22 119.6(5)
F24 C24 C25 119.4(6)
F24 C24 C23 120.3(6)
C25 C24 C23 120.3(5)
F25 C25 C24 121.0(6)
F25 C25 C26 119.2(6)
C24 C25 C26 119.7(6)
F26 C26 C25 119.2(5)
F26 C26 C21 118.8(5)
C25 C26 C21 122.0(5)
N4 C27 C28 107.2(4)
N4 C27 C21 123.4(4)
C28 C27 C21 129.4(4)
C27 C28 C29 104.3(4)
C27 C28 C33 134.7(5)
C29 C28 C33 121.0(4)
N3 C29 C28 111.1(4)
N3 C29 C30 129.3(5)
C28 C29 C30 119.6(4)
F30 C30 C31 121.0(4)
F30 C30 C29 120.5(4)
C31 C30 C29 118.5(5)
F31 C31 C30 120.9(5)
F31 C31 C32 117.5(5)
C30 C31 C32 121.5(5)
F32 C32 C33 120.8(5)
F32 C32 C31 117.7(5)
C33 C32 C31 121.5(5)
F33 C33 C32 121.5(4)
F33 C33 C28 120.6(4)
C32 C33 C28 117.9(5)
C42 C41 C46 116.9(5)
C42 C41 C47 122.9(5)
C46 C41 C47 120.1(5)
F42 C42 C41 119.0(5)
F42 C42 C43 119.3(6)
C41 C42 C43 121.7(7)
F43 C43 C44 122.7(7)
F43 C43 C42 118.2(8)
C44 C43 C42 119.1(6)
C45 C44 F44 122.4(8)
C45 C44 C43 121.0(6)
F44 C44 C43 116.6(8)
F45 C45 C44 120.0(7)
F45 C45 C46 119.8(8)
C44 C45 C46 120.2(7)
F46 C46 C45 118.5(6)
F46 C46 C41 120.4(5)
C45 C46 C41 121.1(7)
N5 C47 C48 110.7(4)
N5 C47 C41 120.9(4)
C48 C47 C41 128.2(4)
C53 C48 C49 119.5(4)
C53 C48 C47 136.3(5)
C49 C48 C47 104.2(4)
N6 C49 C50 132.5(5)
N6 C49 C48 107.5(4)
C50 C49 C48 120.0(4)
F50 C50 C51 118.6(5)
F50 C50 C49 122.8(4)
C51 C50 C49 118.7(5)
F51 C51 C50 120.0(5)
F51 C51 C52 118.0(4)
C50 C51 C52 122.0(5)
F52 C52 C53 121.1(5)
F52 C52 C51 118.7(5)
C53 C52 C51 120.2(4)
F53 C53 C52 120.1(4)
F53 C53 C48 120.3(5)
C52 C53 C48 119.5(5)
C7 N1 N2 108.1(4)
C7 N1 Tl1 122.9(3)
N2 N1 Tl1 127.0(3)
N1 N2 C9 109.2(4)
N1 N2 B1 121.1(4)
C9 N2 B1 129.3(4)
C29 N3 N4 105.5(4)
C29 N3 Tl1 126.8(3)
N4 N3 Tl1 127.1(3)
C27 N4 N3 111.9(3)
C27 N4 B1 125.7(4)
N3 N4 B1 122.3(4)
C47 N5 N6 108.0(4)
C47 N5 Tl1 129.5(3)
N6 N5 Tl1 122.3(3)
N5 N6 C49 109.6(4)
N5 N6 B1 122.2(4)
C49 N6 B1 128.2(4)
N3 Tl1 N1 70.44(12)
N3 Tl1 N5 69.58(11)
N1 Tl1 N5 67.47(12)
N6 B1 N2 112.1(4)
N6 B1 N4 108.8(4)
N2 B1 N4 110.3(4)
N6 B1 H1 108.5
N2 B1 H1 108.5
N4 B1 H1 108.5
C100 O1 H1A 109.5
O1 C100 H10A 109.5
O1 C100 H10B 109.5
H10A C100 H10B 109.5
O1 C100 H10C 109.5
H10A C100 H10C 109.5
H10B C100 H10C 109.5
C101 O2 H2 109.5
O2 C101 H10D 109.5
O2 C101 H10E 109.5
H10D C101 H10E 109.5
O2 C101 H10F 109.5
H10D C101 H10F 109.5
H10E C101 H10F 109.5

loop_
_geom_bond_atom_site_label_1
_geom_bond_atom_site_label_2
_geom_bond_distance
C1 C6 1.335(9)
C1 C2 1.412(10)
C1 C7 1.482(7)
C2 F2 1.290(8)
C2 C3 1.391(9)
C3 C4 1.316(12)
C3 F3 1.330(10)
C4 F4 1.338(8)
C4 C5 1.388(12)
C5 F5 1.312(8)
C5 C6 1.410(9)
C6 F6 1.337(8)
C7 N1 1.321(6)
C7 C8 1.413(7)
C8 C13 1.391(7)
C8 C9 1.395(7)
C9 N2 1.368(6)
C9 C10 1.403(7)
C10 F10 1.334(6)
C10 C11 1.357(7)
C11 F11 1.341(6)
C11 C12 1.386(8)
C12 F12 1.344(6)
C12 C13 1.351(8)
C13 F13 1.338(6)
C21 C26 1.379(7)
C21 C22 1.390(7)
C21 C27 1.457(7)
C22 F22 1.331(6)
C22 C23 1.370(7)
C23 F23 1.328(7)
C23 C24 1.365(10)
C24 F24 1.331(7)
C24 C25 1.360(10)
C25 F25 1.340(7)
C25 C26 1.372(8)
C26 F26 1.339(6)
C27 N4 1.348(6)
C27 C28 1.394(6)
C28 C29 1.403(7)
C28 C33 1.405(6)
C29 N3 1.341(6)
C29 C30 1.408(6)
C30 F30 1.333(6)
C30 C31 1.346(7)
C31 F31 1.336(6)
C31 C32 1.415(8)
C32 F32 1.334(6)
C32 C33 1.345(7)
C33 F33 1.318(6)
C41 C42 1.365(8)
C41 C46 1.404(8)
C41 C47 1.468(7)
C42 F42 1.342(7)
C42 C43 1.385(9)
C43 F43 1.335(8)
C43 C44 1.369(11)
C44 C45 1.334(11)
C44 F44 1.346(7)
C45 F45 1.329(9)
C45 C46 1.373(9)
C46 F46 1.312(8)
C47 N5 1.317(6)
C47 C48 1.404(7)
C48 C53 1.397(7)
C48 C49 1.403(7)
C49 N6 1.365(6)
C49 C50 1.393(7)
C50 F50 1.341(6)
C50 C51 1.346(7)
C51 F51 1.337(6)
C51 C52 1.395(8)
C52 F52 1.331(5)
C52 C53 1.349(8)
C53 F53 1.339(6)
N1 N2 1.354(5)
N1 Tl1 2.659(4)
N2 B1 1.535(6)
N3 N4 1.348(5)
N3 Tl1 2.623(4)
N4 B1 1.555(6)
N5 N6 1.350(5)
N5 Tl1 2.837(4)
N6 B1 1.531(7)
B1 H1 1
O1 C100 1.303(12)
O1 H1A 0.84
C100 H10A 0.98
C100 H10B 0.98
C100 H10C 0.98
O2 C101 1.396(8)
O2 H2 0.84
C101 H10D 0.98
C101 H10E 0.98
C101 H10F 0.98

loop_
_geom_hbond_atom_site_label_D
_geom_hbond_atom_site_label_H
_geom_hbond_atom_site_label_A
_geom_hbond_distance_DH
_geom_hbond_distance_HA
_geom_hbond_distance_DA
_geom_hbond_angle_DHA
_geom_hbond_site_symmetry_A
O1 H1A O2 0.84 2.19 2.747(8) 123.7 1_545
